data_4130188
loop_
_publ_author_name
'White, Paul B.'
'Jaworski, Jonathan N.'
'Fry, Charles G.'
'Dolinar, Brian S.'
'Guzei, Ilia A.'
'Stahl, Shannon S.'

_publ_section_title
;
 Structurally Diverse Diazafluorene-Ligated Palladium(II) Complexes and
 Their Implications for Aerobic Oxidation Reactions.
;
_journal_issue 14
_journal_name_full 'Journal of the American Chemical Society'
_journal_page_first 4869
_journal_page_last 4880
_journal_paper_doi 10.1021/jacs.6b01188
_journal_volume 138
_journal_year 2016
_chemical_formula_moiety 'C13 H12 N2'
_chemical_formula_sum 'C13 H12 N2'
_chemical_formula_weight 196.25
_space_group_crystal_system orthorhombic
_space_group_IT_number 61
_space_group_name_Hall '-P 2ac 2ab'
_space_group_name_H-M_alt 'P b c a'
_atom_sites_solution_hydrogens geom
_atom_sites_solution_primary direct
_audit_creation_date 2013-12-04
_audit_creation_method
;
Olex2 1.2
(compiled 2013.11.15 svn.r2834 for OlexSys, GUI svn.r4720)
;
_cell_angle_alpha 90
_cell_angle_beta 90
_cell_angle_gamma 90
_cell_formula_units_Z 16
_cell_length_a 15.4073(9)
_cell_length_b 13.5221(16)
_cell_length_c 20.4502(16)
_cell_measurement_reflns_used 9835
_cell_measurement_temperature 100
_cell_measurement_theta_max 72.785
_cell_measurement_theta_min 4.324
_cell_volume 4260.6(7)
_computing_cell_refinement 'SAINT+ Ver. 8.30C (Bruker-AXS, 2013)'
_computing_data_collection 'APEX2 Ver. 2013.2-0 (Bruker-AXS, 2013)'
_computing_data_reduction 'SAINT+ Ver. 8.30C (Bruker-AXS, 2013)'
_computing_molecular_graphics 'SHELXTL (Sheldrick, 2008-2013)'
_computing_publication_material 'SHELXTL (Sheldrick, 2008-2013)'
_computing_structure_refinement 'SHELXTL (Sheldrick, 2008-2013)'
_computing_structure_solution 'SHELXTL (Sheldrick, 2008-2013)'
_diffrn_ambient_temperature 100
_diffrn_detector_area_resol_mean 7.9
_diffrn_detector_type 'CCD area detector'
_diffrn_measured_fraction_theta_full 0.997
_diffrn_measured_fraction_theta_max 0.989
_diffrn_measurement_device 'three-circle diffractometer'
_diffrn_measurement_device_type 'Bruker SMART APEX2 area detector'
_diffrn_measurement_method '0.60\ \w and 0.6\ \f scans'
_diffrn_radiation_collimation '0.5 mm double-pinhole'
_diffrn_radiation_monochromator 'equatorially mounted graphite'
_diffrn_radiation_probe x-ray
_diffrn_radiation_type CuK\a
_diffrn_radiation_wavelength 1.54178
_diffrn_reflns_av_R_equivalents 0.0355
_diffrn_reflns_av_unetI/netI 0.0140
_diffrn_reflns_Laue_measured_fraction_full 0.997
_diffrn_reflns_Laue_measured_fraction_max 0.989
_diffrn_reflns_limit_h_max 19
_diffrn_reflns_limit_h_min -19
_diffrn_reflns_limit_k_max 15
_diffrn_reflns_limit_k_min -16
_diffrn_reflns_limit_l_max 24
_diffrn_reflns_limit_l_min -25
_diffrn_reflns_number 51177
_diffrn_reflns_point_group_measured_fraction_full 0.997
_diffrn_reflns_point_group_measured_fraction_max 0.989
_diffrn_reflns_theta_full 67.000
_diffrn_reflns_theta_max 73.178
_diffrn_reflns_theta_min 4.859
_diffrn_source 'sealed X-ray tube'
_diffrn_source_type 'Siemens, K FFCU 2K 90'
_exptl_absorpt_coefficient_mu 0.572
_exptl_absorpt_correction_T_max 0.8645
_exptl_absorpt_correction_T_min 0.8244
_exptl_absorpt_correction_type multi-scan
_exptl_absorpt_process_details
;
SADABS-2012/1 (Bruker,2012) was used for absorption correction.
wR2(int) was 0.0568 before and 0.0504 after correction.
The Ratio of minimum to maximum transmission is 0.9536.
The \l/2 correction factor is 0.0015.
;
_exptl_crystal_density_diffrn 1.224
_exptl_crystal_density_method 'not measured'
_exptl_crystal_description block
_exptl_crystal_F_000 1664
_exptl_crystal_size_max 0.5
_exptl_crystal_size_mid 0.4
_exptl_crystal_size_min 0.4
_refine_diff_density_max 0.240
_refine_diff_density_min -0.244
_refine_diff_density_rms 0.044
_refine_ls_extinction_method none
_refine_ls_goodness_of_fit_ref 1.044
_refine_ls_hydrogen_treatment constr
_refine_ls_matrix_type full
_refine_ls_number_parameters 275
_refine_ls_number_reflns 4225
_refine_ls_number_restraints 0
_refine_ls_restrained_S_all 1.044
_refine_ls_R_factor_all 0.0410
_refine_ls_R_factor_gt 0.0376
_refine_ls_shift/su_max 0.001
_refine_ls_shift/su_mean 0.000
_refine_ls_structure_factor_coef Fsqd
_refine_ls_weighting_details
;
 w=1/[\s^2^(Fo^2^)+(0.0495P)^2^+1.4638P]
 where P=(Fo^2^+2Fc^2^)/3
;
_refine_ls_weighting_scheme calc
_refine_ls_wR_factor_gt 0.0923
_refine_ls_wR_factor_ref 0.0950
_reflns_Friedel_coverage 0.000
_reflns_number_gt 3867
_reflns_number_total 4225
_reflns_threshold_expression 'I > 2\s(I)'
_cod_data_source_file ja6b01188_si_002.cif
_cod_data_source_block Me2DAF
_cod_database_code 4130188
_shelxl_version_number 2012-9
_shelx_space_group_comment
;
The symmetry employed for this shelxl refinement is uniquely defined
by the following loop, which should always be used as a source of
symmetry information in preference to the above space-group names.
They are only intended as comments.
;
_shelx_estimated_absorpt_t_max 0.804
_shelx_estimated_absorpt_t_min 0.763
_olex2_refinement_description
;
1. Fixed Uiso
 At 1.2 times of:
  All C(H) groups
 At 1.5 times of:
  All C(H,H,H) groups
2.a Aromatic/amide H refined with riding coordinates:
 C5(H5), C6(H6), C7(H7), C10(H10), C11(H11), C12(H12), C5A(H5A), C6A(H6A),
 C7A(H7A), C10A(H10A), C11A(H11A), C12A(H12A)
2.b Idealised Me refined as rotating group:
 C2(H2A,H2B,H2C), C3(H3A,H3B,H3C), C2A(H2AA,H2AB,H2AC), C3A(H3AA,H3AB,H3AC)
;

loop_
_space_group_symop_operation_xyz
'x, y, z'
'-x+1/2, -y, z+1/2'
'-x, y+1/2, -z+1/2'
'x+1/2, -y+1/2, -z'
'-x, -y, -z'
'x-1/2, y, -z-1/2'
'x, -y-1/2, z-1/2'
'-x-1/2, y-1/2, z'

loop_
_atom_site_label
_atom_site_type_symbol
_atom_site_fract_x
_atom_site_fract_y
_atom_site_fract_z
_atom_site_U_iso_or_equiv
_atom_site_adp_type
_atom_site_occupancy
_atom_site_site_symmetry_order
_atom_site_calc_flag
_atom_site_refinement_flags_posn
N1 N 0.89898(6) 0.64312(8) 0.51444(5) 0.0252(2) Uani 1 1 d .
N2 N 0.72480(6) 0.53419(7) 0.50564(4) 0.0230(2) Uani 1 1 d .
C1 C 0.75969(7) 0.72267(8) 0.37667(5) 0.0201(2) Uani 1 1 d .
C2 C 0.71312(8) 0.82348(9) 0.37767(7) 0.0299(3) Uani 1 1 d .
H2A H 0.7504 0.8736 0.3574 0.045 Uiso 1 1 calc GR
H2B H 0.7008 0.8423 0.4230 0.045 Uiso 1 1 calc GR
H2C H 0.6586 0.8186 0.3532 0.045 Uiso 1 1 calc GR
C3 C 0.77918(8) 0.69118(10) 0.30590(5) 0.0275(3) Uani 1 1 d .
H3A H 0.8080 0.6266 0.3060 0.041 Uiso 1 1 calc GR
H3B H 0.8172 0.7402 0.2853 0.041 Uiso 1 1 calc GR
H3C H 0.7247 0.6867 0.2813 0.041 Uiso 1 1 calc GR
C4 C 0.84209(7) 0.72407(8) 0.41738(5) 0.0192(2) Uani 1 1 d .
C5 C 0.91713(7) 0.77933(9) 0.40988(6) 0.0230(2) Uani 1 1 d .
H5 H 0.9237 0.8247 0.3748 0.028 Uiso 1 1 calc R
C6 C 0.98252(7) 0.76561(9) 0.45593(6) 0.0258(3) Uani 1 1 d .
H6 H 1.0351 0.8020 0.4528 0.031 Uiso 1 1 calc R
C7 C 0.97057(7) 0.69846(10) 0.50641(6) 0.0273(3) Uani 1 1 d .
H7 H 1.0161 0.6911 0.5374 0.033 Uiso 1 1 calc R
C8 C 0.83750(7) 0.65720(8) 0.46935(5) 0.0196(2) Uani 1 1 d .
C9 C 0.75331(7) 0.60554(8) 0.46566(5) 0.0187(2) Uani 1 1 d .
C10 C 0.64561(8) 0.49907(9) 0.49143(5) 0.0244(2) Uani 1 1 d .
H10 H 0.6230 0.4477 0.5182 0.029 Uiso 1 1 calc R
C11 C 0.59443(7) 0.53297(9) 0.44016(6) 0.0239(2) Uani 1 1 d .
H11 H 0.5385 0.5055 0.4330 0.029 Uiso 1 1 calc R
C12 C 0.62552(7) 0.60723(9) 0.39949(5) 0.0217(2) Uani 1 1 d .
H12 H 0.5917 0.6318 0.3642 0.026 Uiso 1 1 calc R
C13 C 0.70753(7) 0.64404(8) 0.41231(5) 0.0183(2) Uani 1 1 d .
N1A N 0.37986(6) 0.19421(7) 0.81728(5) 0.0256(2) Uani 1 1 d .
N2A N 0.51401(6) 0.24949(7) 0.71232(5) 0.0243(2) Uani 1 1 d .
C1A C 0.43756(7) 0.45986(8) 0.81232(5) 0.0188(2) Uani 1 1 d .
C2A C 0.49586(8) 0.50777(9) 0.86443(6) 0.0249(2) Uani 1 1 d .
H2AA H 0.5372 0.4587 0.8809 0.037 Uiso 1 1 calc GR
H2AB H 0.4599 0.5320 0.9006 0.037 Uiso 1 1 calc GR
H2AC H 0.5277 0.5632 0.8450 0.037 Uiso 1 1 calc GR
C3A C 0.37312(8) 0.53575(8) 0.78384(6) 0.0269(3) Uani 1 1 d .
H3AA H 0.4053 0.5895 0.7627 0.040 Uiso 1 1 calc GR
H3AB H 0.3373 0.5628 0.8191 0.040 Uiso 1 1 calc GR
H3AC H 0.3358 0.5032 0.7516 0.040 Uiso 1 1 calc GR
C4A C 0.38960(7) 0.37064(8) 0.83897(5) 0.0189(2) Uani 1 1 d .
C5A C 0.32901(7) 0.36493(9) 0.88895(6) 0.0258(3) Uani 1 1 d .
H5A H 0.3123 0.4216 0.9133 0.031 Uiso 1 1 calc R
C6A C 0.29401(8) 0.27224(10) 0.90169(6) 0.0310(3) Uani 1 1 d .
H6A H 0.2517 0.2645 0.9351 0.037 Uiso 1 1 calc R
C7A C 0.32080(8) 0.19079(10) 0.86554(6) 0.0308(3) Uani 1 1 d .
H7A H 0.2957 0.1285 0.8756 0.037 Uiso 1 1 calc R
C8A C 0.41215(7) 0.28445(8) 0.80530(5) 0.0187(2) Uani 1 1 d .
C9A C 0.47635(7) 0.31093(8) 0.75494(5) 0.0183(2) Uani 1 1 d .
C10A C 0.57121(8) 0.29198(10) 0.67169(6) 0.0278(3) Uani 1 1 d .
H10A H 0.5999 0.2510 0.6408 0.033 Uiso 1 1 calc R
C11A C 0.59125(7) 0.39216(10) 0.67192(6) 0.0274(3) Uani 1 1 d .
H11A H 0.6327 0.4176 0.6419 0.033 Uiso 1 1 calc R
C12A C 0.55054(7) 0.45547(9) 0.71621(5) 0.0224(2) Uani 1 1 d .
H12A H 0.5627 0.5243 0.7171 0.027 Uiso 1 1 calc R
C13A C 0.49142(7) 0.41287(8) 0.75875(5) 0.0176(2) Uani 1 1 d .

loop_
_atom_site_aniso_label
_atom_site_aniso_U_11
_atom_site_aniso_U_22
_atom_site_aniso_U_33
_atom_site_aniso_U_23
_atom_site_aniso_U_13
_atom_site_aniso_U_12
N1 0.0208(5) 0.0353(6) 0.0194(5) 0.0000(4) -0.0027(4) 0.0020(4)
N2 0.0248(5) 0.0258(5) 0.0184(4) 0.0023(4) 0.0007(4) 0.0020(4)
C1 0.0175(5) 0.0239(6) 0.0189(5) 0.0021(4) 0.0005(4) 0.0020(4)
C2 0.0244(6) 0.0249(6) 0.0404(7) 0.0079(5) -0.0024(5) 0.0041(5)
C3 0.0236(6) 0.0421(7) 0.0168(5) 0.0030(5) -0.0006(4) -0.0023(5)
C4 0.0185(5) 0.0214(5) 0.0176(5) -0.0033(4) 0.0015(4) 0.0046(4)
C5 0.0226(5) 0.0236(6) 0.0229(6) -0.0017(4) 0.0037(4) 0.0014(4)
C6 0.0181(5) 0.0308(6) 0.0285(6) -0.0070(5) 0.0020(4) -0.0012(4)
C7 0.0194(5) 0.0399(7) 0.0225(6) -0.0040(5) -0.0039(4) 0.0016(5)
C8 0.0192(5) 0.0233(6) 0.0162(5) -0.0029(4) 0.0008(4) 0.0046(4)
C9 0.0188(5) 0.0219(5) 0.0153(5) -0.0024(4) 0.0011(4) 0.0042(4)
C10 0.0260(6) 0.0252(6) 0.0220(6) 0.0025(4) 0.0037(4) -0.0020(5)
C11 0.0199(5) 0.0271(6) 0.0246(6) -0.0018(4) 0.0013(4) -0.0017(4)
C12 0.0192(5) 0.0264(6) 0.0193(5) -0.0002(4) -0.0012(4) 0.0036(4)
C13 0.0186(5) 0.0207(5) 0.0156(5) -0.0016(4) 0.0023(4) 0.0044(4)
N1A 0.0282(5) 0.0189(5) 0.0296(5) 0.0054(4) -0.0116(4) -0.0055(4)
N2A 0.0268(5) 0.0246(5) 0.0215(5) -0.0054(4) -0.0055(4) 0.0088(4)
C1A 0.0184(5) 0.0148(5) 0.0231(5) -0.0013(4) 0.0004(4) 0.0001(4)
C2A 0.0260(6) 0.0220(6) 0.0267(6) -0.0071(4) -0.0005(4) -0.0024(4)
C3A 0.0247(6) 0.0170(6) 0.0392(7) 0.0007(5) -0.0009(5) 0.0040(4)
C4A 0.0161(5) 0.0201(5) 0.0207(5) 0.0011(4) -0.0032(4) 0.0004(4)
C5A 0.0189(5) 0.0338(7) 0.0246(6) 0.0029(5) 0.0006(4) 0.0029(5)
C6A 0.0190(5) 0.0444(8) 0.0296(6) 0.0132(5) -0.0004(5) -0.0044(5)
C7A 0.0263(6) 0.0307(7) 0.0353(7) 0.0152(5) -0.0112(5) -0.0122(5)
C8A 0.0187(5) 0.0169(5) 0.0205(5) 0.0017(4) -0.0069(4) -0.0003(4)
C9A 0.0190(5) 0.0180(5) 0.0178(5) -0.0009(4) -0.0062(4) 0.0035(4)
C10A 0.0261(6) 0.0397(7) 0.0176(5) -0.0054(5) -0.0025(4) 0.0135(5)
C11A 0.0196(5) 0.0441(7) 0.0184(5) 0.0061(5) 0.0001(4) 0.0048(5)
C12A 0.0196(5) 0.0257(6) 0.0218(5) 0.0059(4) -0.0031(4) -0.0005(4)
C13A 0.0170(5) 0.0175(5) 0.0184(5) 0.0006(4) -0.0042(4) 0.0018(4)

loop_
_atom_type_symbol
_atom_type_description
_atom_type_scat_dispersion_real
_atom_type_scat_dispersion_imag
_atom_type_scat_source
C C 0.0181 0.0091 'International Tables Vol C Tables 4.2.6.8 and 6.1.1.4'
H H 0.0000 0.0000 'International Tables Vol C Tables 4.2.6.8 and 6.1.1.4'
N N 0.0311 0.0180 'International Tables Vol C Tables 4.2.6.8 and 6.1.1.4'

loop_
_geom_angle_atom_site_label_1
_geom_angle_atom_site_label_2
_geom_angle_atom_site_label_3
_geom_angle
C8 N1 C7 114.76(10)
C9 N2 C10 114.92(10)
C3 C1 C2 110.39(10)
C4 C1 C2 111.78(9)
C4 C1 C3 110.86(9)
C4 C1 C13 100.83(8)
C13 C1 C2 111.50(9)
C13 C1 C3 111.17(9)
C1 C2 H2A 109.5
C1 C2 H2B 109.5
C1 C2 H2C 109.5
H2A C2 H2B 109.5
H2A C2 H2C 109.5
H2B C2 H2C 109.5
C1 C3 H3A 109.5
C1 C3 H3B 109.5
C1 C3 H3C 109.5
H3A C3 H3B 109.5
H3A C3 H3C 109.5
H3B C3 H3C 109.5
C5 C4 C1 130.09(10)
C5 C4 C8 118.40(10)
C8 C4 C1 111.51(9)
C4 C5 H5 121.4
C4 C5 C6 117.23(11)
C6 C5 H5 121.4
C5 C6 H6 120.2
C7 C6 C5 119.66(11)
C7 C6 H6 120.2
N1 C7 C6 124.38(11)
N1 C7 H7 117.8
C6 C7 H7 117.8
N1 C8 C4 125.55(10)
N1 C8 C9 126.26(10)
C4 C8 C9 108.19(9)
N2 C9 C8 126.77(10)
N2 C9 C13 125.36(10)
C13 C9 C8 107.87(9)
N2 C10 H10 117.9
N2 C10 C11 124.26(11)
C11 C10 H10 117.9
C10 C11 H11 120.2
C12 C11 C10 119.64(10)
C12 C11 H11 120.2
C11 C12 H12 121.3
C13 C12 C11 117.50(10)
C13 C12 H12 121.3
C9 C13 C1 111.58(9)
C12 C13 C1 130.11(10)
C12 C13 C9 118.31(10)
C8A N1A C7A 114.65(10)
C9A N2A C10A 115.04(10)
C2A C1A C3A 110.96(9)
C4A C1A C2A 111.78(9)
C4A C1A C3A 110.57(9)
C13A C1A C2A 111.00(9)
C13A C1A C3A 111.04(9)
C13A C1A C4A 101.14(8)
C1A C2A H2AA 109.5
C1A C2A H2AB 109.5
C1A C2A H2AC 109.5
H2AA C2A H2AB 109.5
H2AA C2A H2AC 109.5
H2AB C2A H2AC 109.5
C1A C3A H3AA 109.5
C1A C3A H3AB 109.5
C1A C3A H3AC 109.5
H3AA C3A H3AB 109.5
H3AA C3A H3AC 109.5
H3AB C3A H3AC 109.5
C5A C4A C1A 129.61(10)
C5A C4A C8A 118.96(10)
C8A C4A C1A 111.43(9)
C4A C5A H5A 121.6
C4A C5A C6A 116.74(11)
C6A C5A H5A 121.6
C5A C6A H6A 120.0
C7A C6A C5A 120.01(11)
C7A C6A H6A 120.0
N1A C7A C6A 124.41(11)
N1A C7A H7A 117.8
C6A C7A H7A 117.8
N1A C8A C4A 125.24(10)
N1A C8A C9A 126.77(10)
C4A C8A C9A 107.99(9)
N2A C9A C8A 126.64(10)
N2A C9A C13A 125.18(10)
C13A C9A C8A 108.18(9)
N2A C10A H10A 117.9
N2A C10A C11A 124.18(11)
C11A C10A H10A 117.9
C10A C11A H11A 120.0
C10A C11A C12A 120.03(11)
C12A C11A H11A 120.0
C11A C12A H12A 121.7
C13A C12A C11A 116.63(11)
C13A C12A H12A 121.7
C9A C13A C1A 111.26(9)
C12A C13A C1A 129.81(10)
C12A C13A C9A 118.93(10)

loop_
_geom_bond_atom_site_label_1
_geom_bond_atom_site_label_2
_geom_bond_distance
N1 C7 1.3429(16)
N1 C8 1.3356(14)
N2 C9 1.3389(15)
N2 C10 1.3411(15)
C1 C2 1.5405(16)
C1 C3 1.5381(15)
C1 C4 1.5184(14)
C1 C13 1.5190(15)
C2 H2A 0.9800
C2 H2B 0.9800
C2 H2C 0.9800
C3 H3A 0.9800
C3 H3B 0.9800
C3 H3C 0.9800
C4 C5 1.3851(16)
C4 C8 1.3972(15)
C5 H5 0.9500
C5 C6 1.3915(16)
C6 H6 0.9500
C6 C7 1.3872(18)
C7 H7 0.9500
C8 C9 1.4751(15)
C9 C13 1.3996(15)
C10 H10 0.9500
C10 C11 1.3896(16)
C11 H11 0.9500
C11 C12 1.3890(16)
C12 H12 0.9500
C12 C13 1.3831(15)
N1A C7A 1.3432(17)
N1A C8A 1.3404(14)
N2A C9A 1.3366(14)
N2A C10A 1.3407(16)
C1A C2A 1.5369(15)
C1A C3A 1.5420(15)
C1A C4A 1.5161(15)
C1A C13A 1.5141(14)
C2A H2AA 0.9800
C2A H2AB 0.9800
C2A H2AC 0.9800
C3A H3AA 0.9800
C3A H3AB 0.9800
C3A H3AC 0.9800
C4A C5A 1.3864(16)
C4A C8A 1.3975(15)
C5A H5A 0.9500
C5A C6A 1.3892(18)
C6A H6A 0.9500
C6A C7A 1.389(2)
C7A H7A 0.9500
C8A C9A 1.4721(15)
C9A C13A 1.4001(15)
C10A H10A 0.9500
C10A C11A 1.3894(19)
C11A H11A 0.9500
C11A C12A 1.3952(17)
C12A H12A 0.9500
C12A C13A 1.3849(15)

loop_
_geom_torsion_atom_site_label_1
_geom_torsion_atom_site_label_2
_geom_torsion_atom_site_label_3
_geom_torsion_atom_site_label_4
_geom_torsion
N1 C8 C9 N2 -1.78(18)
N1 C8 C9 C13 178.42(10)
N2 C9 C13 C1 -178.83(10)
N2 C9 C13 C12 0.87(16)
N2 C10 C11 C12 0.75(18)
C1 C4 C5 C6 179.19(11)
C1 C4 C8 N1 -178.48(10)
C1 C4 C8 C9 1.40(12)
C2 C1 C4 C5 -62.67(15)
C2 C1 C4 C8 117.79(11)
C2 C1 C13 C9 -118.93(10)
C2 C1 C13 C12 61.40(15)
C3 C1 C4 C5 60.95(15)
C3 C1 C4 C8 -118.58(10)
C3 C1 C13 C9 117.42(10)
C3 C1 C13 C12 -62.24(15)
C4 C1 C13 C9 -0.16(11)
C4 C1 C13 C12 -179.82(11)
C4 C5 C6 C7 0.16(16)
C4 C8 C9 N2 178.34(10)
C4 C8 C9 C13 -1.46(12)
C5 C4 C8 N1 1.93(16)
C5 C4 C8 C9 -178.19(9)
C5 C6 C7 N1 0.63(19)
C7 N1 C8 C4 -1.14(16)
C7 N1 C8 C9 179.00(10)
C8 N1 C7 C6 -0.16(17)
C8 C4 C5 C6 -1.31(15)
C8 C9 C13 C1 0.98(12)
C8 C9 C13 C12 -179.32(9)
C9 N2 C10 C11 -0.84(17)
C10 N2 C9 C8 -179.76(10)
C10 N2 C9 C13 0.02(16)
C10 C11 C12 C13 0.20(16)
C11 C12 C13 C1 178.72(10)
C11 C12 C13 C9 -0.93(15)
C13 C1 C4 C5 178.75(11)
C13 C1 C4 C8 -0.79(11)
N1A C8A C9A N2A -0.20(17)
N1A C8A C9A C13A 179.44(10)
N2A C9A C13A C1A 179.66(9)
N2A C9A C13A C12A -0.89(16)
N2A C10A C11A C12A -0.31(17)
C1A C4A C5A C6A 178.43(11)
C1A C4A C8A N1A -179.32(10)
C1A C4A C8A C9A 0.36(12)
C2A C1A C4A C5A 62.47(14)
C2A C1A C4A C8A -118.49(10)
C2A C1A C13A C9A 118.91(10)
C2A C1A C13A C12A -60.46(14)
C3A C1A C4A C5A -61.68(15)
C3A C1A C4A C8A 117.36(10)
C3A C1A C13A C9A -117.17(10)
C3A C1A C13A C12A 63.46(14)
C4A C1A C13A C9A 0.19(11)
C4A C1A C13A C12A -179.19(10)
C4A C5A C6A C7A 0.71(17)
C4A C8A C9A N2A -179.87(10)
C4A C8A C9A C13A -0.23(11)
C5A C4A C8A N1A -0.16(16)
C5A C4A C8A C9A 179.51(9)
C5A C6A C7A N1A -0.20(18)
C7A N1A C8A C4A 0.67(16)
C7A N1A C8A C9A -178.94(10)
C8A N1A C7A C6A -0.49(16)
C8A C4A C5A C6A -0.55(15)
C8A C9A C13A C1A 0.01(11)
C8A C9A C13A C12A 179.46(9)
C9A N2A C10A C11A -0.45(16)
C10A N2A C9A C8A -179.35(10)
C10A N2A C9A C13A 1.06(15)
C10A C11A C12A C13A 0.49(15)
C11A C12A C13A C1A 179.39(10)
C11A C12A C13A C9A 0.05(15)
C13A C1A C4A C5A -179.37(11)
C13A C1A C4A C8A -0.33(11)
